data_4125423
loop_
_publ_author_name
'Piou, Tiffany'
'Romanov-Michailidis, Fedor'
'Romanova-Michaelides, Maria'
'Jackson, Kelvin E.'
'Semakul, Natthawat'
'Taggart, Trevor D.'
'Newell, Brian S.'
'Rithner, Christopher D.'
'Paton, Robert S.'
'Rovis, Tomislav'

_publ_section_title
;
 Correlating Reactivity and Selectivity to Cyclopentadienyl Ligand
 Properties in Rh(III)-Catalyzed C-H Activation Reactions: An Experimental
 and Computational Study.
;
_journal_issue 3
_journal_name_full 'Journal of the American Chemical Society'
_journal_page_first 1296
_journal_page_last 1310
_journal_paper_doi 10.1021/jacs.6b11670
_journal_volume 139
_journal_year 2017
_chemical_formula_moiety 'C24 H38 Cl4 Rh2'
_chemical_formula_sum 'C24 H38 Cl4 Rh2'
_chemical_formula_weight 674.16
_space_group_crystal_system triclinic
_space_group_IT_number 2
_space_group_name_Hall '-P 1'
_space_group_name_H-M_alt 'P -1'
_symmetry_space_group_name_Hall '-P 1'
_symmetry_space_group_name_H-M 'P -1'
_atom_sites_solution_hydrogens geom
_audit_creation_method SHELXL-2014/7
_cell_angle_alpha 102.237(9)
_cell_angle_beta 106.680(8)
_cell_angle_gamma 94.698(9)
_cell_formula_units_Z 1
_cell_length_a 8.320(2)
_cell_length_b 8.922(2)
_cell_length_c 9.425(3)
_cell_measurement_reflns_used 9177
_cell_measurement_temperature 120(2)
_cell_measurement_theta_max 32.81
_cell_measurement_theta_min 2.36
_cell_volume 647.3(3)
_computing_cell_refinement 'Bruker SAINT'
_computing_data_collection 'Bruker APEX2'
_computing_data_reduction 'Bruker SAINT'
_computing_molecular_graphics 'Bruker SHELXTL'
_computing_publication_material 'Bruker SHELXTL'
_computing_structure_refinement 'SHELXL-2014/7 (Sheldrick, 2014)'
_computing_structure_solution 'SHELXS-97 (Sheldrick 2008)'
_diffrn_ambient_temperature 120(2)
_diffrn_measured_fraction_theta_full 0.996
_diffrn_measured_fraction_theta_max 0.924
_diffrn_measurement_device_type 'Bruker APEX-II CCD'
_diffrn_measurement_method '\f and \w scans'
_diffrn_radiation_type MoK\a
_diffrn_radiation_wavelength 0.71073
_diffrn_reflns_av_R_equivalents 0.0677
_diffrn_reflns_av_unetI/netI 0.0656
_diffrn_reflns_Laue_measured_fraction_full 0.996
_diffrn_reflns_Laue_measured_fraction_max 0.924
_diffrn_reflns_limit_h_max 12
_diffrn_reflns_limit_h_min -12
_diffrn_reflns_limit_k_max 13
_diffrn_reflns_limit_k_min -13
_diffrn_reflns_limit_l_max 14
_diffrn_reflns_limit_l_min -14
_diffrn_reflns_number 21464
_diffrn_reflns_point_group_measured_fraction_full 0.996
_diffrn_reflns_point_group_measured_fraction_max 0.924
_diffrn_reflns_theta_full 25.242
_diffrn_reflns_theta_max 33.175
_diffrn_reflns_theta_min 2.328
_exptl_absorpt_coefficient_mu 1.698
_exptl_absorpt_correction_T_max 0.7465
_exptl_absorpt_correction_T_min 0.6730
_exptl_absorpt_correction_type multi-scan
_exptl_absorpt_process_details 'SCALE (Bruker, 2009)'
_exptl_crystal_colour red
_exptl_crystal_density_diffrn 1.729
_exptl_crystal_density_meas ?
_exptl_crystal_density_method 'not measured'
_exptl_crystal_description block
_exptl_crystal_F_000 340
_exptl_crystal_size_max 0.146
_exptl_crystal_size_mid 0.087
_exptl_crystal_size_min 0.082
_refine_diff_density_max 0.866
_refine_diff_density_min -0.820
_refine_diff_density_rms 0.214
_refine_ls_extinction_method none
_refine_ls_goodness_of_fit_ref 1.056
_refine_ls_hydrogen_treatment constr
_refine_ls_matrix_type full
_refine_ls_number_parameters 142
_refine_ls_number_reflns 4570
_refine_ls_number_restraints 0
_refine_ls_restrained_S_all 1.056
_refine_ls_R_factor_all 0.0511
_refine_ls_R_factor_gt 0.0350
_refine_ls_shift/su_max 0.001
_refine_ls_shift/su_mean 0.000
_refine_ls_structure_factor_coef Fsqd
_refine_ls_weighting_details 'w=1/[\s^2^(Fo^2^)+(0.0448P)^2^] where P=(Fo^2^+2Fc^2^)/3'
_refine_ls_weighting_scheme calc
_refine_ls_wR_factor_gt 0.0746
_refine_ls_wR_factor_ref 0.0926
_reflns_Friedel_coverage 0.000
_reflns_number_gt 3781
_reflns_number_total 4570
_reflns_threshold_expression 'I > 2\s(I)'
_cod_data_source_file Rh2.cif
_cod_data_source_block rovis201
_cod_depositor_comments
;
The following automatic conversions were performed:

'_exptl_crystal_density_meas' value 'not measured' was changed to '?'
- the value is perceived as not measured.

Automatic conversion script
Id: cif_fix_values 4268 2015-11-12 08:31:59Z antanas 

 Adding full bibliography for 4125410--4125429.cif.
;
_cod_database_code 4125423
_shelx_shelxl_version_number 2014/7
_shelx_space_group_comment
; 
The symmetry employed for this shelxl refinement is uniquely defined 
by the following loop, which should always be used as a source of 
symmetry information in preference to the above space-group names. 
They are only intended as comments. 
;
_shelx_estimated_absorpt_t_min 0.790
_shelx_estimated_absorpt_t_max 0.873

loop_
_space_group_symop_operation_xyz
'x, y, z'
'-x, -y, -z'

loop_
_atom_site_label
_atom_site_type_symbol
_atom_site_fract_x
_atom_site_fract_y
_atom_site_fract_z
_atom_site_U_iso_or_equiv
_atom_site_adp_type
_atom_site_occupancy
_atom_site_site_symmetry_order
_atom_site_calc_flag
_atom_site_refinement_flags_posn
_atom_site_refinement_flags_adp
Rh1 Rh 0.30149(3) 0.40852(2) 0.84693(2) 0.00918(7) Uani 1 1 d . .
C1 C 0.1845(4) 0.2453(3) 0.6338(3) 0.0117(5) Uani 1 1 d . .
C2 C 0.2970(4) 0.1707(3) 0.7359(3) 0.0129(5) Uani 1 1 d . .
C3 C 0.2427(4) 0.1773(3) 0.8678(3) 0.0117(5) Uani 1 1 d . .
C4 C 0.0926(4) 0.2520(3) 0.8470(3) 0.0122(5) Uani 1 1 d . .
C5 C 0.0539(3) 0.2895(3) 0.7021(3) 0.0118(5) Uani 1 1 d . .
C6 C 0.1813(4) 0.2583(3) 0.4764(3) 0.0154(6) Uani 1 1 d . .
H6 H 0.0936 0.3251 0.4444 0.018 Uiso 1 1 calc R U
C7 C 0.1192(6) 0.0995(4) 0.3638(4) 0.0319(9) Uani 1 1 d . .
H7A H 0.2059 0.0322 0.3851 0.048 Uiso 1 1 calc R U
H7B H 0.0980 0.1114 0.2593 0.048 Uiso 1 1 calc R U
H7C H 0.0139 0.0529 0.3746 0.048 Uiso 1 1 calc R U
C8 C 0.3469(4) 0.3363(4) 0.4667(4) 0.0245(7) Uani 1 1 d . .
H8A H 0.3825 0.4374 0.5410 0.037 Uiso 1 1 calc R U
H8B H 0.3294 0.3510 0.3635 0.037 Uiso 1 1 calc R U
H8C H 0.4351 0.2707 0.4895 0.037 Uiso 1 1 calc R U
C9 C 0.4444(4) 0.0935(4) 0.7135(4) 0.0193(6) Uani 1 1 d . .
H9A H 0.5386 0.1215 0.8095 0.029 Uiso 1 1 calc R U
H9B H 0.4807 0.1280 0.6340 0.029 Uiso 1 1 calc R U
H9C H 0.4103 -0.0193 0.6824 0.029 Uiso 1 1 calc R U
C10 C 0.3221(4) 0.1112(4) 0.9998(4) 0.0167(6) Uani 1 1 d . .
H10A H 0.2983 -0.0024 0.9672 0.025 Uiso 1 1 calc R U
H10B H 0.2748 0.1476 1.0827 0.025 Uiso 1 1 calc R U
H10C H 0.4451 0.1449 1.0360 0.025 Uiso 1 1 calc R U
C11 C -0.0082(4) 0.2758(4) 0.9564(4) 0.0165(6) Uani 1 1 d . .
H11A H -0.0805 0.3548 0.9350 0.025 Uiso 1 1 calc R U
H11B H 0.0693 0.3102 1.0613 0.025 Uiso 1 1 calc R U
H11C H -0.0793 0.1780 0.9445 0.025 Uiso 1 1 calc R U
C12 C -0.0981(4) 0.3587(4) 0.6326(4) 0.0180(6) Uani 1 1 d . .
H12A H -0.1974 0.2773 0.5871 0.027 Uiso 1 1 calc R U
H12B H -0.0777 0.4061 0.5533 0.027 Uiso 1 1 calc R U
H12C H -0.1188 0.4382 0.7119 0.027 Uiso 1 1 calc R U
Cl1 Cl 0.39759(8) 0.52416(8) 1.12514(8) 0.01294(14) Uani 1 1 d . .
Cl2 Cl 0.24813(9) 0.65446(8) 0.79379(8) 0.01631(15) Uani 1 1 d . .

loop_
_atom_site_aniso_label
_atom_site_aniso_U_11
_atom_site_aniso_U_22
_atom_site_aniso_U_33
_atom_site_aniso_U_23
_atom_site_aniso_U_13
_atom_site_aniso_U_12
Rh1 0.00834(10) 0.00957(11) 0.00897(11) 0.00160(7) 0.00235(7) 0.00080(7)
C1 0.0138(13) 0.0086(12) 0.0111(13) 0.0004(10) 0.0038(10) -0.0016(10)
C2 0.0141(13) 0.0100(12) 0.0128(13) 0.0000(10) 0.0042(11) 0.0001(10)
C3 0.0124(13) 0.0091(12) 0.0133(13) 0.0035(10) 0.0036(10) -0.0001(10)
C4 0.0107(12) 0.0109(12) 0.0140(13) 0.0020(10) 0.0035(10) -0.0007(10)
C5 0.0094(12) 0.0096(12) 0.0136(13) 0.0015(10) 0.0012(10) -0.0016(10)
C6 0.0173(14) 0.0155(14) 0.0123(13) 0.0027(11) 0.0045(11) -0.0016(11)
C7 0.053(3) 0.0231(18) 0.0140(16) -0.0012(13) 0.0106(16) -0.0118(17)
C8 0.0222(16) 0.0352(19) 0.0163(15) 0.0115(14) 0.0057(13) -0.0062(14)
C9 0.0200(15) 0.0192(15) 0.0236(16) 0.0071(13) 0.0115(13) 0.0092(12)
C10 0.0186(14) 0.0155(14) 0.0184(15) 0.0079(12) 0.0059(12) 0.0053(12)
C11 0.0149(14) 0.0162(14) 0.0203(15) 0.0025(12) 0.0100(12) 0.0024(11)
C12 0.0124(13) 0.0198(15) 0.0199(15) 0.0074(12) 0.0002(11) 0.0018(11)
Cl1 0.0096(3) 0.0178(3) 0.0102(3) 0.0006(2) 0.0038(2) -0.0001(2)
Cl2 0.0171(3) 0.0127(3) 0.0184(3) 0.0049(3) 0.0035(3) 0.0027(3)

loop_
_atom_type_symbol
_atom_type_description
_atom_type_scat_dispersion_real
_atom_type_scat_dispersion_imag
_atom_type_scat_source
C C 0.0033 0.0016 'International Tables Vol C Tables 4.2.6.8 and 6.1.1.4'
H H 0.0000 0.0000 'International Tables Vol C Tables 4.2.6.8 and 6.1.1.4'
Cl Cl 0.1484 0.1585 'International Tables Vol C Tables 4.2.6.8 and 6.1.1.4'
Rh Rh -1.1178 0.9187 'International Tables Vol C Tables 4.2.6.8 and 6.1.1.4'

loop_
_geom_angle_atom_site_label_1
_geom_angle_atom_site_label_2
_geom_angle_atom_site_label_3
_geom_angle
_geom_angle_site_symmetry_1
_geom_angle_site_symmetry_3
C1 Rh1 C4 66.51(11) . .
C1 Rh1 C3 66.47(11) . .
C4 Rh1 C3 39.49(11) . .
C1 Rh1 C2 39.66(11) . .
C4 Rh1 C2 65.72(11) . .
C3 Rh1 C2 38.94(11) . .
C1 Rh1 C5 39.70(11) . .
C4 Rh1 C5 38.86(11) . .
C3 Rh1 C5 65.59(11) . .
C2 Rh1 C5 65.59(11) . .
C1 Rh1 Cl2 104.21(8) . .
C4 Rh1 Cl2 118.26(8) . .
C3 Rh1 Cl2 157.43(8) . .
C2 Rh1 Cl2 141.95(8) . .
C5 Rh1 Cl2 93.85(8) . .
C1 Rh1 Cl1 108.37(8) . 2_667
C4 Rh1 Cl1 151.56(8) . 2_667
C3 Rh1 Cl1 112.12(8) . 2_667
C2 Rh1 Cl1 92.18(8) . 2_667
C5 Rh1 Cl1 147.68(8) . 2_667
Cl2 Rh1 Cl1 90.18(3) . 2_667
C1 Rh1 Cl1 160.08(8) . .
C4 Rh1 Cl1 95.51(8) . .
C3 Rh1 Cl1 94.34(8) . .
C2 Rh1 Cl1 126.33(8) . .
C5 Rh1 Cl1 128.70(8) . .
Cl2 Rh1 Cl1 91.66(3) . .
Cl1 Rh1 Cl1 83.12(3) 2_667 .
C2 C1 C5 106.9(2) . .
C2 C1 C6 128.8(3) . .
C5 C1 C6 123.8(3) . .
C2 C1 Rh1 71.16(16) . .
C5 C1 Rh1 71.33(16) . .
C6 C1 Rh1 128.9(2) . .
C3 C2 C1 108.5(3) . .
C3 C2 C9 123.0(3) . .
C1 C2 C9 128.4(3) . .
C3 C2 Rh1 70.28(16) . .
C1 C2 Rh1 69.18(16) . .
C9 C2 Rh1 127.6(2) . .
C2 C3 C4 107.9(2) . .
C2 C3 C10 125.9(3) . .
C4 C3 C10 126.1(3) . .
C2 C3 Rh1 70.77(16) . .
C4 C3 Rh1 70.06(16) . .
C10 C3 Rh1 127.1(2) . .
C5 C4 C3 108.2(3) . .
C5 C4 C11 126.9(3) . .
C3 C4 C11 124.9(3) . .
C5 C4 Rh1 71.21(16) . .
C3 C4 Rh1 70.45(15) . .
C11 C4 Rh1 126.7(2) . .
C4 C5 C1 108.4(2) . .
C4 C5 C12 125.1(3) . .
C1 C5 C12 126.5(3) . .
C4 C5 Rh1 69.93(15) . .
C1 C5 Rh1 68.97(15) . .
C12 C5 Rh1 128.1(2) . .
C1 C6 C7 109.8(3) . .
C1 C6 C8 115.1(3) . .
C7 C6 C8 112.1(3) . .
Rh1 Cl1 Rh1 96.88(3) 2_667 .

loop_
_geom_bond_atom_site_label_1
_geom_bond_atom_site_label_2
_geom_bond_distance
_geom_bond_site_symmetry_2
Rh1 C1 2.124(3) .
Rh1 C4 2.138(3) .
Rh1 C3 2.144(3) .
Rh1 C2 2.150(3) .
Rh1 C5 2.155(3) .
Rh1 Cl2 2.4002(9) .
Rh1 Cl1 2.4508(10) 2_667
Rh1 Cl1 2.4687(10) .
C1 C2 1.450(4) .
C1 C5 1.453(4) .
C1 C6 1.505(4) .
C2 C3 1.431(4) .
C2 C9 1.499(4) .
C3 C4 1.447(4) .
C3 C10 1.495(4) .
C4 C5 1.429(4) .
C4 C11 1.498(4) .
C5 C12 1.494(4) .
C6 C7 1.526(4) .
C6 C8 1.528(4) .
Cl1 Rh1 2.4508(10) 2_667
